data_2108096
loop_
_publ_author_name
'Kalaj, Mark'
'Carter, Korey P.'
'Cahill, Christopher L.'

_publ_section_title
;
 Utilizing bifurcated halogen-bonding interactions with the uranyl oxo
 group in the assembly of a UO~2~--3-bromo-5-iodobenzoic acid coordination
 polymer
;
_journal_coeditor_code AO5022
_journal_issue 2
_journal_name_full 'Acta Crystallographica Section B'
_journal_page_first 234
_journal_page_last 239
_journal_paper_doi 10.1107/S2052520617001639
_journal_volume 73
_journal_year 2017
_chemical_formula_sum 'C14 H6 Br2 I2 O6 U'
_chemical_formula_weight 921.84
_space_group_crystal_system monoclinic
_space_group_IT_number 14
_space_group_name_Hall '-P 2yn'
_space_group_name_H-M_alt 'P 1 21/n 1'
_symmetry_cell_setting monoclinic
_symmetry_space_group_name_Hall '-P 2yn'
_symmetry_space_group_name_H-M 'P 1 21/n 1'
_atom_sites_solution_hydrogens geom
_audit_creation_method SHELXL-2014/7
_cell_angle_alpha 90
_cell_angle_beta 101.085(7)
_cell_angle_gamma 90
_cell_formula_units_Z 4
_cell_length_a 9.589(4)
_cell_length_b 17.193(8)
_cell_length_c 12.241(6)
_cell_measurement_reflns_used 35379
_cell_measurement_temperature 293(2)
_cell_measurement_theta_max 52.451
_cell_measurement_theta_min 4.959
_cell_volume 1980.4(16)
_computing_cell_refinement 'SAINT, Bruker-AXS'
_computing_data_collection 'APEX, Bruker-AXS'
_computing_data_reduction 'SAINT, Bruker-AXS'
_computing_molecular_graphics 'WINGX (Farrugia, 2012)'
_computing_publication_material 'Crystal Maker (Palmer, 2009)'
_computing_structure_refinement 'SHELXL-2014 (Sheldrick, 2014)'
_computing_structure_solution 'SHELXS-2014 (Sheldrick, 2014)'
_diffrn_ambient_temperature 293(2)
_diffrn_measured_fraction_theta_full 1.000
_diffrn_measured_fraction_theta_max 0.996
_diffrn_measurement_device_type 'Bruker APEX II CCD'
_diffrn_measurement_method 'omega scans'
_diffrn_radiation_type MoK\a
_diffrn_radiation_wavelength 0.71073
_diffrn_reflns_av_R_equivalents 0.0546
_diffrn_reflns_limit_h_max 12
_diffrn_reflns_limit_h_min -12
_diffrn_reflns_limit_k_max 22
_diffrn_reflns_limit_k_min 0
_diffrn_reflns_limit_l_max 15
_diffrn_reflns_limit_l_min 0
_diffrn_reflns_number 4426
_diffrn_reflns_theta_full 25.500
_diffrn_reflns_theta_max 27.257
_diffrn_reflns_theta_min 2.068
_exptl_absorpt_coefficient_mu 15.373
_exptl_absorpt_correction_T_max 0.7455
_exptl_absorpt_correction_T_min 0.3175
_exptl_absorpt_correction_type empirical
_exptl_absorpt_process_details 'TWINABS (Sheldrick, 2008)'
_exptl_crystal_colour Yellow
_exptl_crystal_density_diffrn 3.092
_exptl_crystal_description Plate
_exptl_crystal_F_000 1624
_exptl_crystal_size_max 0.27
_exptl_crystal_size_mid 0.20
_exptl_crystal_size_min 0.16
_refine_diff_density_max 3.027
_refine_diff_density_min -2.823
_refine_ls_extinction_method none
_refine_ls_goodness_of_fit_ref 1.073
_refine_ls_hydrogen_treatment constr
_refine_ls_matrix_type full
_refine_ls_number_parameters 226
_refine_ls_number_reflns 4426
_refine_ls_number_restraints 0
_refine_ls_restrained_S_all 1.073
_refine_ls_R_factor_all 0.0627
_refine_ls_R_factor_gt 0.0487
_refine_ls_shift/su_max 0.000
_refine_ls_shift/su_mean 0.000
_refine_ls_structure_factor_coef Fsqd
_refine_ls_weighting_details 'w=1/[\s^2^(Fo^2^)+(0.0931P)^2^+9.2033P] where P=(Fo^2^+2Fc^2^)/3'
_refine_ls_weighting_scheme calc
_refine_ls_wR_factor_gt 0.1465
_refine_ls_wR_factor_ref 0.1542
_reflns_number_gt 3479
_reflns_number_total 4426
_reflns_threshold_expression 'I > 2\s(I)'
_cod_data_source_file ao5022sup1.cif
_cod_data_source_block I
_cod_original_cell_volume 1980.6(15)
_cod_original_sg_symbol_H-M 'P 21/n'
_cod_database_code 2108096
_shelx_space_group_comment
;
The symmetry employed for this shelxl refinement is uniquely defined
by the following loop, which should always be used as a source of
symmetry information in preference to the above space-group names.
They are only intended as comments.
;

loop_
_space_group_symop_operation_xyz
'x, y, z'
'-x+1/2, y+1/2, -z+1/2'
'-x, -y, -z'
'x-1/2, -y-1/2, z-1/2'

loop_
_atom_site_type_symbol
_atom_site_label
_atom_site_fract_x
_atom_site_fract_y
_atom_site_fract_z
_atom_site_U_iso_or_equiv
_atom_site_adp_type
_atom_site_calc_flag
_atom_site_occupancy
U U1 0.78189(4) 0.52267(2) 0.48736(3) 0.02935(15) Uani d 1
I I2 0.35982(13) 0.09723(6) 0.64653(12) 0.0844(4) Uani d 1
Br Br2 0.76471(18) 0.13343(9) 0.35288(13) 0.0644(4) Uani d 1
O O3 1.0293(7) 0.5713(4) 0.4637(7) 0.0369(17) Uani d 1
O O5 0.6402(8) 0.4169(4) 0.5011(8) 0.046(2) Uani d 1
O O1 0.7631(9) 0.5021(5) 0.3452(7) 0.0443(19) Uani d 1
O O2 0.8066(9) 0.5430(5) 0.6307(7) 0.0456(19) Uani d 1
O O6 0.5710(9) 0.5896(4) 0.4546(9) 0.052(2) Uani d 1
C C11 0.6417(13) 0.1804(7) 0.4383(10) 0.043(3) Uani d 1
C C8 0.5348(11) 0.3784(5) 0.5180(9) 0.030(2) Uani d 1
C C4 1.2206(12) 0.7150(8) 0.2506(9) 0.042(3) Uani d 1
C C9 0.5406(11) 0.2941(6) 0.5076(9) 0.032(2) Uani d 1
C C14 0.4576(12) 0.2475(7) 0.5628(11) 0.042(3) Uani d 1
H H14 0.3941 0.2690 0.6030 0.051 Uiso calc 1
C C5 1.1997(13) 0.7953(8) 0.2591(10) 0.049(3) Uani d 1
H H5 1.2524 0.8297 0.2247 0.059 Uiso calc 1
C C2 1.0494(11) 0.6927(6) 0.3681(9) 0.035(2) Uani d 1
C C13 0.4739(14) 0.1669(7) 0.5550(12) 0.053(3) Uani d 1
C C10 0.6319(12) 0.2606(7) 0.4470(9) 0.041(3) Uani d 1
H H10 0.6879 0.2922 0.4114 0.049 Uiso calc 1
C C7 1.0224(12) 0.7724(7) 0.3749(9) 0.040(3) Uani d 1
H H7 0.9558 0.7906 0.4147 0.048 Uiso calc 1
C C3 1.1487(12) 0.6643(6) 0.3064(9) 0.037(2) Uani d 1
H H3 1.1654 0.6112 0.3036 0.044 Uiso calc 1
C C6 1.0995(13) 0.8243(6) 0.3194(10) 0.043(3) Uani d 1
O O4 0.8530(8) 0.6540(4) 0.4469(7) 0.0384(18) Uani d 1
C C1 0.9740(12) 0.6375(6) 0.4298(9) 0.035(2) Uani d 1
C C12 0.5640(13) 0.1329(7) 0.4947(12) 0.049(3) Uani d 1
H H12 0.5725 0.0790 0.4919 0.059 Uiso calc 1
I I1 1.06946(14) 0.93906(6) 0.32972(13) 0.0870(4) Uani d 1
Br Br1 1.35979(14) 0.67742(9) 0.16544(11) 0.0541(3) Uani d 1

loop_
_atom_site_aniso_label
_atom_site_aniso_U_11
_atom_site_aniso_U_22
_atom_site_aniso_U_33
_atom_site_aniso_U_12
_atom_site_aniso_U_13
_atom_site_aniso_U_23
U1 0.0203(2) 0.0290(2) 0.0422(2) -0.00198(14) 0.01454(15) 0.00015(15)
I2 0.0722(8) 0.0621(6) 0.1257(10) -0.0101(5) 0.0360(7) 0.0352(6)
Br2 0.0675(10) 0.0675(8) 0.0621(8) 0.0136(7) 0.0222(7) -0.0196(7)
O3 0.020(4) 0.030(3) 0.063(5) 0.001(3) 0.014(3) 0.008(3)
O5 0.020(4) 0.031(4) 0.090(6) -0.001(3) 0.018(4) 0.013(4)
O1 0.042(5) 0.050(4) 0.044(4) -0.003(4) 0.013(4) 0.000(4)
O2 0.044(5) 0.050(4) 0.048(5) -0.001(4) 0.021(4) 0.000(4)
O6 0.030(4) 0.032(4) 0.098(7) 0.002(3) 0.024(5) 0.009(4)
C11 0.040(7) 0.041(6) 0.046(6) 0.006(5) 0.000(5) -0.005(5)
C8 0.021(5) 0.028(4) 0.039(5) 0.003(4) 0.004(4) 0.002(4)
C4 0.027(6) 0.062(7) 0.036(6) -0.009(5) 0.001(5) 0.011(5)
C9 0.019(5) 0.029(5) 0.048(6) -0.004(4) 0.005(4) 0.007(4)
C14 0.023(5) 0.040(6) 0.063(8) -0.001(4) 0.007(5) 0.010(5)
C5 0.038(7) 0.058(7) 0.053(7) -0.011(6) 0.014(6) 0.018(6)
C2 0.023(5) 0.036(5) 0.043(6) -0.006(4) 0.003(4) 0.008(4)
C13 0.040(7) 0.037(6) 0.080(9) -0.009(5) 0.007(6) 0.017(6)
C10 0.031(6) 0.048(6) 0.040(6) -0.006(5) -0.003(5) 0.000(5)
C7 0.035(6) 0.046(6) 0.040(6) -0.003(5) 0.012(5) 0.008(5)
C3 0.032(6) 0.038(5) 0.041(6) -0.001(5) 0.006(5) 0.006(5)
C6 0.039(7) 0.035(6) 0.053(7) -0.005(5) 0.002(5) 0.016(5)
O4 0.024(4) 0.027(3) 0.069(5) 0.001(3) 0.022(4) 0.005(3)
C1 0.031(6) 0.032(5) 0.041(6) -0.008(4) 0.008(4) 0.000(4)
C12 0.036(7) 0.031(5) 0.076(9) -0.002(5) 0.003(6) -0.005(6)
I1 0.0798(8) 0.0589(6) 0.1270(11) 0.0081(6) 0.0320(7) 0.0306(6)
Br1 0.0452(7) 0.0790(9) 0.0437(6) 0.0059(6) 0.0229(5) 0.0128(6)

loop_
_atom_type_symbol
_atom_type_description
_atom_type_scat_dispersion_real
_atom_type_scat_dispersion_imag
_atom_type_scat_source
C C 0.0033 0.0016 'International Tables Vol C Tables 4.2.6.8 and 6.1.1.4'
H H 0.0000 0.0000 'International Tables Vol C Tables 4.2.6.8 and 6.1.1.4'
O O 0.0106 0.0060 'International Tables Vol C Tables 4.2.6.8 and 6.1.1.4'
Br Br -0.2901 2.4595 'International Tables Vol C Tables 4.2.6.8 and 6.1.1.4'
I I -0.4742 1.8119 'International Tables Vol C Tables 4.2.6.8 and 6.1.1.4'
U U -9.6767 9.6646 'International Tables Vol C Tables 4.2.6.8 and 6.1.1.4'

loop_
_geom_angle_atom_site_label_1
_geom_angle_atom_site_label_2
_geom_angle_atom_site_label_3
_geom_angle_site_symmetry_1
_geom_angle_site_symmetry_3
_geom_angle
O2 U1 O1 . . 178.2(4)
O2 U1 O6 . . 91.1(4)
O1 U1 O6 . . 90.5(4)
O2 U1 O5 . . 93.0(4)
O1 U1 O5 . . 87.9(4)
O6 U1 O5 . . 84.0(3)
O2 U1 O3 . 3_766 86.3(3)
O1 U1 O3 . 3_766 92.3(3)
O6 U1 O3 . 3_766 166.6(3)
O5 U1 O3 . 3_766 83.0(3)
O2 U1 O4 . . 91.7(3)
O1 U1 O4 . . 88.0(3)
O6 U1 O4 . . 76.8(3)
O5 U1 O4 . . 160.3(3)
O3 U1 O4 3_766 . 116.4(2)
O2 U1 O3 . . 95.6(3)
O1 U1 O3 . . 82.9(3)
O6 U1 O3 . . 128.0(2)
O5 U1 O3 . . 146.5(2)
O3 U1 O3 3_766 . 65.4(3)
O4 U1 O3 . . 51.6(2)
O2 U1 C1 . . 97.9(4)
O1 U1 C1 . . 81.0(4)
O6 U1 C1 . . 101.4(3)
O5 U1 C1 . . 167.7(3)
O3 U1 C1 3_766 . 92.0(3)
O4 U1 C1 . . 25.5(3)
O3 U1 C1 . . 26.6(3)
C1 O3 U1 . 3_766 155.8(7)
C1 O3 U1 . . 89.5(6)
U1 O3 U1 3_766 . 114.6(3)
C8 O5 U1 . . 159.2(7)
C8 O6 U1 3_666 . 154.7(9)
C12 C11 C10 . . 120.0(12)
C12 C11 Br2 . . 118.4(9)
C10 C11 Br2 . . 121.6(10)
O6 C8 O5 3_666 . 121.9(9)
O6 C8 C9 3_666 . 120.4(9)
O5 C8 C9 . . 117.7(9)
C3 C4 C5 . . 119.7(11)
C3 C4 Br1 . . 121.0(10)
C5 C4 Br1 . . 119.2(9)
C10 C9 C14 . . 120.2(10)
C10 C9 C8 . . 120.1(9)
C14 C9 C8 . . 119.6(10)
C9 C14 C13 . . 117.0(12)
C9 C14 H14 . . 121.5
C13 C14 H14 . . 121.5
C4 C5 C6 . . 120.6(10)
C4 C5 H5 . . 119.7
C6 C5 H5 . . 119.7
C7 C2 C3 . . 121.4(10)
C7 C2 C1 . . 118.8(10)
C3 C2 C1 . . 119.7(10)
C12 C13 C14 . . 123.3(12)
C12 C13 I2 . . 119.6(9)
C14 C13 I2 . . 117.0(11)
C11 C10 C9 . . 121.1(11)
C11 C10 H10 . . 119.4
C9 C10 H10 . . 119.4
C2 C7 C6 . . 118.1(11)
C2 C7 H7 . . 121.0
C6 C7 H7 . . 121.0
C4 C3 C2 . . 120.1(11)
C4 C3 H3 . . 119.9
C2 C3 H3 . . 119.9
C5 C6 C7 . . 119.9(11)
C5 C6 I1 . . 120.2(8)
C7 C6 I1 . . 119.9(10)
C1 O4 U1 . . 97.4(6)
O4 C1 O3 . . 119.0(9)
O4 C1 C2 . . 119.8(10)
O3 C1 C2 . . 121.2(10)
O4 C1 U1 . . 57.1(5)
O3 C1 U1 . . 63.8(5)
C2 C1 U1 . . 163.8(7)
C13 C12 C11 . . 118.3(10)
C13 C12 H12 . . 120.8
C11 C12 H12 . . 120.8

loop_
_geom_bond_atom_site_label_1
_geom_bond_atom_site_label_2
_geom_bond_site_symmetry_2
_geom_bond_distance
U1 O2 . 1.759(9)
U1 O1 . 1.750(8)
U1 O6 . 2.294(8)
U1 O5 . 2.295(7)
U1 O3 3_766 2.414(7)
U1 O4 . 2.438(7)
U1 O3 . 2.584(7)
U1 C1 . 2.879(10)
I2 C13 . 2.088(13)
Br2 C11 . 1.900(13)
O3 C1 . 1.290(13)
O3 U1 3_766 2.414(7)
O5 C8 . 1.259(12)
O6 C8 3_666 1.255(13)
C11 C12 . 1.377(18)
C11 C10 . 1.387(16)
C8 O6 3_666 1.255(13)
C8 C9 . 1.457(14)
C4 C3 . 1.373(15)
C4 C5 . 1.401(19)
C4 Br1 . 1.955(13)
C9 C10 . 1.378(16)
C9 C14 . 1.392(15)
C14 C13 . 1.401(17)
C14 H14 . 0.9300
C5 C6 . 1.411(19)
C5 H5 . 0.9300
C2 C7 . 1.399(16)
C2 C3 . 1.411(16)
C2 C1 . 1.485(14)
C13 C12 . 1.37(2)
C10 H10 . 0.9300
C7 C6 . 1.413(15)
C7 H7 . 0.9300
C3 H3 . 0.9300
C6 I1 . 2.001(11)
O4 C1 . 1.250(13)
C12 H12 . 0.9300

_cod_database_fobs_code 2108096
